data_4300569
_journal_name_full 'Inorganic Chemistry'
_journal_paper_doi 10.1021/ic051573l
_journal_year 2006
_chemical_formula_moiety 'C34 H24 N10 Ni1 O2,2(H2 O)'
_chemical_formula_structural 'C34 H28 N10 O4 NI,'
_chemical_formula_sum 'C34 H28 N10 Ni O4'
_chemical_formula_weight 699.37
_space_group_IT_number 14
_symmetry_cell_setting monoclinic
_symmetry_space_group_name_Hall '-P 2yn'
_symmetry_space_group_name_H-M 'P 1 21/n 1'
_cell_angle_alpha 90
_cell_angle_beta 90.40(2)
_cell_angle_gamma 90
_cell_formula_units_Z 4
_cell_length_a 13.396(3)
_cell_length_b 14.0390(10)
_cell_length_c 17.571(3)
_cell_measurement_temperature 293(2)
_cell_measurement_wavelength 0.71073
_cell_volume 3304.4(10)
_diffrn_ambient_temperature 293(2)
_exptl_crystal_density_diffrn 1.406
_cod_original_sg_symbol_H-M 'P 21/n'
_cod_database_code 4300569

loop_
_symmetry_equiv_pos_as_xyz
'x, y, z'
'-x+1/2, y+1/2, -z+1/2'
'-x, -y, -z'
'x-1/2, -y-1/2, z-1/2'

loop_
_atom_site_label
_atom_site_type_symbol
_atom_site_fract_x
_atom_site_fract_y
_atom_site_fract_z
_atom_site_U_iso_or_equiv
_atom_site_adp_type
_atom_site_occupancy
_atom_site_symmetry_multiplicity
_atom_site_calc_flag
_atom_site_refinement_flags
_atom_site_disorder_assembly
_atom_site_disorder_group
C1A C 0.7450(3) 0.0361(3) 0.1240(2) 0.0409(9) Uani 1 1 d . . .
C1B C 0.4090(3) 0.1747(3) 0.2630(2) 0.0454(10) Uani 1 1 d . . .
C2A C 0.8143(3) -0.0147(3) 0.0720(2) 0.0445(10) Uani 1 1 d . . .
C2B C 0.3320(3) 0.2271(4) 0.3071(3) 0.0619(13) Uani 1 1 d . . .
C3A C 0.8726(3) -0.0902(3) 0.0968(3) 0.0576(12) Uani 1 1 d . . .
H3A H 0.8724 -0.1088 0.1476 0.069 Uiso 1 1 calc R . .
C3B C 0.2862(4) 0.1866(5) 0.3681(3) 0.098(2) Uani 1 1 d . . .
H3B H 0.3013 0.1248 0.3832 0.117 Uiso 1 1 calc R . .
C4A C 0.9311(4) -0.1371(3) 0.0441(3) 0.0632(13) Uani 1 1 d . . .
H4A H 0.9703 -0.1887 0.0588 0.076 Uiso 1 1 calc R . .
C4B C 0.2137(5) 0.2428(8) 0.4083(4) 0.122(3) Uani 1 1 d . . .
H4B H 0.1805 0.2196 0.4507 0.147 Uiso 1 1 calc R . .
C5A C 0.9306(4) -0.1068(4) -0.0295(3) 0.0681(14) Uani 1 1 d . . .
H5A H 0.9686 -0.1378 -0.066 0.082 Uiso 1 1 calc R . .
C5B C 0.1966(7) 0.3312(8) 0.3808(5) 0.130(4) Uani 1 1 d . . .
H5B H 0.1506 0.3697 0.4056 0.156 Uiso 1 1 calc R . .
C6A C 0.8734(4) -0.0303(4) -0.0488(3) 0.0643(13) Uani 1 1 d . . .
H6A H 0.8751 -0.0093 -0.0989 0.077 Uiso 1 1 calc R . .
C6B C 0.2430(6) 0.3661(6) 0.3194(6) 0.126(3) Uani 1 1 d . . .
H6B H 0.2275 0.4271 0.3024 0.151 Uiso 1 1 calc R . .
C7A C 0.7461(3) 0.1406(3) 0.1338(2) 0.0416(9) Uani 1 1 d . . .
C7B C 0.4009(3) 0.1624(3) 0.1790(2) 0.0462(10) Uani 1 1 d . . .
C8A C 0.8091(3) 0.2023(3) 0.0959(2) 0.0527(11) Uani 1 1 d . . .
H8A H 0.8549 0.1788 0.0612 0.063 Uiso 1 1 calc R . .
C8B C 0.3242(4) 0.1999(4) 0.1349(3) 0.0638(13) Uani 1 1 d . . .
H8B H 0.2727 0.2341 0.1572 0.077 Uiso 1 1 calc R . .
C9A C 0.8037(4) 0.2988(3) 0.1099(3) 0.0610(12) Uani 1 1 d . . .
H9A H 0.8461 0.3408 0.085 0.073 Uiso 1 1 calc R . .
C9B C 0.3255(4) 0.1855(4) 0.0573(3) 0.0741(15) Uani 1 1 d . . .
H9B H 0.2745 0.2096 0.0268 0.089 Uiso 1 1 calc R . .
C10A C 0.7353(4) 0.3320(3) 0.1607(3) 0.0599(12) Uani 1 1 d . . .
H10A H 0.7308 0.3968 0.1713 0.072 Uiso 1 1 calc R . .
C10B C 0.4020(5) 0.1359(4) 0.0258(3) 0.0795(16) Uani 1 1 d . . .
H10B H 0.4045 0.1266 -0.0266 0.095 Uiso 1 1 calc R . .
C11A C 0.6732(4) 0.2678(3) 0.1959(3) 0.0543(11) Uani 1 1 d . . .
H11A H 0.6257 0.2906 0.2297 0.065 Uiso 1 1 calc R . .
C11B C 0.4752(4) 0.0998(4) 0.0721(2) 0.0643(13) Uani 1 1 d . . .
H11B H 0.5273 0.0659 0.0504 0.077 Uiso 1 1 calc R . .
C12A C 0.5860(3) -0.1257(3) 0.2036(2) 0.0411(10) Uani 1 1 d . . .
C12B C 0.5937(3) 0.0975(3) 0.3829(2) 0.0438(10) Uani 1 1 d . . .
C13A C 0.5643(3) -0.2293(3) 0.2109(2) 0.0434(10) Uani 1 1 d . . .
C13B C 0.6233(3) 0.0928(3) 0.4637(2) 0.0481(11) Uani 1 1 d . . .
C14A C 0.6295(4) -0.2986(3) 0.1870(3) 0.0577(12) Uani 1 1 d . . .
H14A H 0.6886 -0.2818 0.1629 0.069 Uiso 1 1 calc R . .
C14B C 0.5537(4) 0.1073(4) 0.5209(2) 0.0611(13) Uani 1 1 d . . .
H14B H 0.4883 0.1235 0.5085 0.073 Uiso 1 1 calc R . .
C15A C 0.6066(4) -0.3922(4) 0.1988(3) 0.0751(15) Uani 1 1 d . . .
H15A H 0.6527 -0.4378 0.1836 0.09 Uiso 1 1 calc R . .
C15B C 0.5819(5) 0.0976(4) 0.5955(3) 0.0754(16) Uani 1 1 d . . .
H15B H 0.5333 0.1043 0.6327 0.091 Uiso 1 1 calc R . .
C16A C 0.4601(4) -0.3545(4) 0.2528(3) 0.0647(13) Uani 1 1 d . . .
H16A H 0.4007 -0.3731 0.2756 0.078 Uiso 1 1 calc R . .
C16B C 0.7407(4) 0.0678(5) 0.5633(3) 0.0909(19) Uani 1 1 d . . .
H16B H 0.8067 0.0564 0.5774 0.109 Uiso 1 1 calc R . .
C17A C 0.4770(3) -0.2590(3) 0.2446(2) 0.0537(11) Uani 1 1 d . . .
H17A H 0.4303 -0.2148 0.2614 0.064 Uiso 1 1 calc R . .
C17B C 0.7183(4) 0.0717(4) 0.4858(3) 0.0682(14) Uani 1 1 d . . .
H17B H 0.7674 0.06 0.4498 0.082 Uiso 1 1 calc R . .
N1A N 0.6778(2) -0.0067(2) 0.16423(16) 0.0405(8) Uani 1 1 d . . .
N1B N 0.4874(3) 0.1367(2) 0.29188(18) 0.0434(8) Uani 1 1 d . . .
N2A N 0.8147(3) 0.0168(2) 0.00028(19) 0.0532(9) Uani 1 1 d . . .
N2B N 0.3113(4) 0.3147(3) 0.2819(3) 0.0890(15) Uani 1 1 d . . .
N3A N 0.6784(3) 0.1746(2) 0.18351(18) 0.0450(8) Uani 1 1 d . . .
N3B N 0.4744(3) 0.1116(3) 0.14782(18) 0.0505(9) Uani 1 1 d . . .
N4A N 0.6657(2) -0.1036(2) 0.16156(16) 0.0406(8) Uani 1 1 d . . .
N4B N 0.5072(3) 0.1409(2) 0.36892(17) 0.0447(8) Uani 1 1 d . . .
N5A N 0.5221(4) -0.4224(3) 0.2309(3) 0.0757(12) Uani 1 1 d . . .
N5B N 0.6754(4) 0.0791(4) 0.6178(2) 0.0873(15) Uani 1 1 d . . .
O1A O 0.5289(2) -0.06800(19) 0.23785(15) 0.0510(7) Uani 1 1 d . . .
O1B O 0.6516(2) 0.0608(2) 0.33360(15) 0.0506(7) Uani 1 1 d . . .
O1C O 0.4668(3) -0.6068(3) 0.1874(3) 0.1319(19) Uani 1 1 d . . .
H1A H 0.4482 -0.6296 0.2395 0.198 Uiso 1 1 d R . .
H1B H 0.4893 -0.5382 0.1912 0.198 Uiso 1 1 d R . .
Ni1 Ni 0.58400(4) 0.06902(4) 0.22663(3) 0.04261(19) Uani 1 1 d . . .
O2C O 0.0619(14) 0.0783(15) 0.5406(12) 0.100(6) Uiso 0.25 1 d P A 1
O2D O 1.012(2) 0.089(2) 0.4983(16) 0.152(9) Uiso 0.25 1 d P B 2
O2E O 0.032(2) 0.1328(19) 0.5360(15) 0.132(8) Uiso 0.25 1 d P C 3
O2F O 1 0 0.5 0.278(14) Uiso 0.5 2 d SP D 4

loop_
_atom_site_aniso_label
_atom_site_aniso_U_11
_atom_site_aniso_U_22
_atom_site_aniso_U_33
_atom_site_aniso_U_23
_atom_site_aniso_U_13
_atom_site_aniso_U_12
C1A 0.049(2) 0.039(2) 0.035(2) 0.0016(17) 0.0088(18) -0.0011(18)
C1B 0.046(3) 0.045(2) 0.045(2) -0.0068(19) 0.007(2) -0.005(2)
C2A 0.047(2) 0.041(2) 0.046(2) -0.0006(19) 0.0111(19) -0.0019(19)
C2B 0.050(3) 0.075(4) 0.061(3) -0.020(3) -0.003(2) 0.009(3)
C3A 0.065(3) 0.053(3) 0.055(3) 0.007(2) 0.014(2) 0.008(2)
C3B 0.071(4) 0.162(7) 0.060(3) 0.003(4) 0.019(3) 0.030(4)
C4A 0.055(3) 0.050(3) 0.085(4) 0.001(3) 0.011(3) 0.008(2)
C4B 0.081(5) 0.220(10) 0.065(4) -0.017(5) 0.005(3) 0.034(6)
C5A 0.068(3) 0.070(3) 0.067(3) -0.013(3) 0.025(3) 0.007(3)
C5B 0.105(6) 0.186(10) 0.099(6) -0.071(7) -0.011(5) 0.037(7)
C6A 0.075(3) 0.069(3) 0.049(3) -0.009(2) 0.023(2) 0.002(3)
C6B 0.095(6) 0.115(6) 0.166(8) -0.063(6) -0.032(5) 0.035(5)
C7A 0.047(2) 0.040(2) 0.037(2) -0.0013(17) 0.0026(18) -0.0016(19)
C7B 0.051(3) 0.044(2) 0.044(2) -0.0022(19) 0.002(2) -0.009(2)
C8A 0.049(3) 0.047(3) 0.062(3) -0.001(2) 0.014(2) -0.007(2)
C8B 0.061(3) 0.067(3) 0.063(3) 0.002(2) -0.005(3) 0.000(3)
C9A 0.065(3) 0.043(3) 0.076(3) 0.005(2) 0.010(3) -0.011(2)
C9B 0.079(4) 0.083(4) 0.060(3) 0.005(3) -0.024(3) -0.010(3)
C10A 0.072(3) 0.041(3) 0.067(3) -0.005(2) -0.004(3) -0.005(2)
C10B 0.103(5) 0.092(4) 0.043(3) -0.005(3) -0.018(3) -0.014(4)
C11A 0.067(3) 0.043(3) 0.053(3) -0.008(2) 0.004(2) 0.005(2)
C11B 0.082(4) 0.069(3) 0.042(3) -0.009(2) 0.005(2) -0.007(3)
C12A 0.050(3) 0.043(2) 0.031(2) 0.0031(17) 0.0023(18) 0.0008(19)
C12B 0.052(3) 0.044(2) 0.035(2) -0.0046(17) 0.0119(19) -0.007(2)
C13A 0.051(3) 0.046(2) 0.033(2) 0.0029(17) 0.0057(18) -0.001(2)
C13B 0.058(3) 0.050(3) 0.036(2) -0.0033(18) 0.004(2) -0.008(2)
C14A 0.064(3) 0.041(2) 0.068(3) -0.002(2) 0.014(2) -0.008(2)
C14B 0.068(3) 0.077(3) 0.039(2) -0.006(2) 0.011(2) -0.008(3)
C15A 0.082(4) 0.048(3) 0.095(4) -0.004(3) 0.018(3) -0.005(3)
C15B 0.088(4) 0.100(4) 0.039(3) -0.009(3) 0.011(3) -0.019(3)
C16A 0.074(3) 0.063(3) 0.058(3) 0.008(2) 0.017(3) -0.021(3)
C16B 0.074(4) 0.139(6) 0.059(3) 0.012(4) -0.018(3) -0.017(4)
C17A 0.058(3) 0.051(3) 0.052(3) 0.002(2) 0.011(2) -0.005(2)
C17B 0.065(3) 0.094(4) 0.046(3) 0.004(3) 0.009(2) -0.008(3)
N1A 0.051(2) 0.0384(18) 0.0318(17) -0.0001(14) 0.0066(15) -0.0024(15)
N1B 0.052(2) 0.0423(19) 0.0358(18) -0.0051(15) 0.0086(16) -0.0044(17)
N2A 0.065(2) 0.053(2) 0.042(2) -0.0016(17) 0.0157(17) 0.0025(19)
N2B 0.076(3) 0.063(3) 0.128(4) -0.032(3) -0.007(3) 0.014(3)
N3A 0.054(2) 0.0405(19) 0.0404(19) -0.0056(15) 0.0065(16) -0.0017(16)
N3B 0.061(2) 0.051(2) 0.0396(19) -0.0057(16) 0.0020(17) -0.0036(18)
N4A 0.054(2) 0.0355(17) 0.0323(17) 0.0003(14) 0.0094(15) -0.0030(15)
N4B 0.050(2) 0.051(2) 0.0334(18) -0.0055(15) 0.0078(15) 0.0025(17)
N5A 0.087(3) 0.049(2) 0.092(3) 0.005(2) 0.017(3) -0.012(2)
N5B 0.104(4) 0.123(4) 0.035(2) 0.001(2) 0.004(2) -0.031(3)
O1A 0.0604(18) 0.0456(16) 0.0472(16) -0.0037(13) 0.0208(14) -0.0022(15)
O1B 0.0559(18) 0.0591(18) 0.0369(14) -0.0069(13) 0.0079(13) 0.0084(15)
O1C 0.117(4) 0.065(3) 0.213(6) -0.021(3) 0.026(4) -0.016(3)
Ni1 0.0534(3) 0.0420(3) 0.0325(3) -0.0049(2) 0.0107(2) -0.0004(3)

loop_
_geom_bond_atom_site_label_1
_geom_bond_atom_site_label_2
_geom_bond_distance
_geom_bond_site_symmetry_2
_geom_bond_publ_flag
C1A N1A 1.296(5) . ?
C1A C7A 1.478(6) . ?
C1A C2A 1.489(5) . ?
C1B N1B 1.280(5) . ?
C1B C2B 1.489(6) . ?
C1B C7B 1.490(5) . ?
C2A N2A 1.335(5) . ?
C2A C3A 1.385(6) . ?
C2B N2B 1.336(6) . ?
C2B C3B 1.363(7) . ?
C3A C4A 1.385(6) . ?
C3B C4B 1.441(9) . ?
C4A C5A 1.362(7) . ?
C4B C5B 1.351(11) . ?
C5A C6A 1.359(7) . ?
C5B C6B 1.342(11) . ?
C6A N2A 1.345(5) . ?
C6B N2B 1.341(8) . ?
C7A N3A 1.351(5) . ?
C7A C8A 1.383(5) . ?
C7B N3B 1.336(5) . ?
C7B C8B 1.386(6) . ?
C8A C9A 1.378(6) . ?
C8B C9B 1.377(7) . ?
C9A C10A 1.366(6) . ?
C9B C10B 1.361(7) . ?
C10A C11A 1.376(6) . ?
C10B C11B 1.367(7) . ?
C11A N3A 1.329(5) . ?
C11B N3B 1.340(5) . ?
C12A O1A 1.269(5) . ?
C12A N4A 1.340(5) . ?
C12A C13A 1.488(6) . ?
C12B O1B 1.275(4) . ?
C12B N4B 1.330(5) . ?
C12B C13B 1.473(6) . ?
C13A C14A 1.375(6) . ?
C13A C17A 1.379(6) . ?
C13B C17B 1.361(7) . ?
C13B C14B 1.390(6) . ?
C14A C15A 1.366(6) . ?
C14B C15B 1.369(6) . ?
C15A N5A 1.337(6) . ?
C15B N5B 1.336(7) . ?
C16A N5A 1.324(6) . ?
C16A C17A 1.369(6) . ?
C16B N5B 1.310(7) . ?
C16B C17B 1.394(7) . ?
N1A N4A 1.371(4) . ?
N1A Ni1 1.983(3) . ?
N1B N4B 1.379(4) . ?
N1B Ni1 1.978(3) . ?
N3A Ni1 2.094(3) . ?
N3B Ni1 2.098(4) . ?
O1A Ni1 2.070(3) . ?
O1B Ni1 2.084(3) . ?
